data_2231317
loop_
_publ_author_name
'Zhu, Li-Cai'

_publ_section_title
;
 Poly[[tetraaquabis(\m~3~-1<i>H</i>-imidazole-4,5-dicarboxylato)tetrakis(\m~2~-1<i>H</i>-imidazole-4,5-dicarboxylato)tricobalt(II)diytterbium(III)]
 dihydrate]
;
_journal_coeditor_code SU2289
_journal_issue 8
_journal_name_full 'Acta Crystallographica Section E'
_journal_page_first m1121
_journal_page_last m1122
_journal_paper_doi 10.1107/S1600536811028285
_journal_volume 67
_journal_year 2011
_chemical_formula_iupac '[Co3 Yb2 (C5 H2 N2 O4)6 (H2 O)4], 2H2 O'
_chemical_formula_moiety 'C30 H20 Co3 N12 O28 Yb2, 2(H2 O)'
_chemical_formula_sum 'C30 H24 Co3 N12 O30 Yb2'
_chemical_formula_weight 1555.48
_chemical_name_systematic
;
Poly[[tetraaquabis(\m~3~-1<i>H</i>-imidazole-4,5-dicarboxylato)tetrakis(\m~2~-
1<i>H</i>-imidazole-4,5-dicarboxylato)tricobalt(II)diytterbium(III)] dihydrate]
;
_space_group_IT_number 2
_symmetry_cell_setting triclinic
_symmetry_space_group_name_Hall '-P 1'
_symmetry_space_group_name_H-M 'P -1'
_atom_sites_solution_hydrogens geom
_atom_sites_solution_primary direct
_atom_sites_solution_secondary difmap
_audit_creation_method SHELXL-97
_cell_angle_alpha 95.5460(10)
_cell_angle_beta 96.8860(10)
_cell_angle_gamma 97.1770(10)
_cell_formula_units_Z 1
_cell_length_a 7.0413(4)
_cell_length_b 8.3538(5)
_cell_length_c 17.8755(10)
_cell_measurement_reflns_used 3204
_cell_measurement_temperature 296(2)
_cell_measurement_theta_max 27.99
_cell_measurement_theta_min 2.47
_cell_volume 1029.03(10)
_computing_cell_refinement 'SAINT (Bruker, 2007)'
_computing_data_collection 'APEX2 (Bruker, 2007)'
_computing_data_reduction 'SAINT (Bruker, 2007)'
_computing_molecular_graphics 'XP in SHELXTL (Sheldrick, 2008)'
_computing_publication_material 'SHELXL97 (Sheldrick, 2008)'
_computing_structure_refinement 'SHELXL97 (Sheldrick, 2008)'
_computing_structure_solution 'SHELXS97 (Sheldrick, 2008)'
_diffrn_ambient_temperature 296(2)
_diffrn_measured_fraction_theta_full 0.982
_diffrn_measured_fraction_theta_max 0.982
_diffrn_measurement_device_type 'Bruker APEXII area-detector'
_diffrn_measurement_method '\f and \w'
_diffrn_radiation_monochromator graphite
_diffrn_radiation_source 'fine-focus sealed tube'
_diffrn_radiation_type MoK\a
_diffrn_radiation_wavelength 0.71073
_diffrn_reflns_av_R_equivalents 0.0192
_diffrn_reflns_av_sigmaI/netI 0.0364
_diffrn_reflns_limit_h_max 8
_diffrn_reflns_limit_h_min -8
_diffrn_reflns_limit_k_max 10
_diffrn_reflns_limit_k_min -9
_diffrn_reflns_limit_l_max 21
_diffrn_reflns_limit_l_min -19
_diffrn_reflns_number 5347
_diffrn_reflns_theta_full 25.20
_diffrn_reflns_theta_max 25.20
_diffrn_reflns_theta_min 2.31
_exptl_absorpt_coefficient_mu 5.811
_exptl_absorpt_correction_T_max 0.418
_exptl_absorpt_correction_T_min 0.325
_exptl_absorpt_correction_type multi-scan
_exptl_absorpt_process_details '(SADABS; Sheldrick, 1996)'
_exptl_crystal_colour red
_exptl_crystal_density_diffrn 2.510
_exptl_crystal_density_method 'not measured'
_exptl_crystal_description block
_exptl_crystal_F_000 749
_exptl_crystal_size_max 0.20
_exptl_crystal_size_mid 0.18
_exptl_crystal_size_min 0.15
_refine_diff_density_max 0.778
_refine_diff_density_min -0.783
_refine_ls_extinction_method none
_refine_ls_goodness_of_fit_ref 1.038
_refine_ls_hydrogen_treatment mixed
_refine_ls_matrix_type full
_refine_ls_number_parameters 376
_refine_ls_number_reflns 3640
_refine_ls_number_restraints 12
_refine_ls_restrained_S_all 1.037
_refine_ls_R_factor_all 0.0262
_refine_ls_R_factor_gt 0.0231
_refine_ls_shift/su_max 0.001
_refine_ls_shift/su_mean 0.000
_refine_ls_structure_factor_coef Fsqd
_refine_ls_weighting_details 'calc w=1/[\s^2^(Fo^2^)+(0.0250P)^2^+0.2573P] where P=(Fo^2^+2Fc^2^)/3'
_refine_ls_weighting_scheme calc
_refine_ls_wR_factor_gt 0.0520
_refine_ls_wR_factor_ref 0.0536
_reflns_number_gt 3350
_reflns_number_total 3640
_reflns_threshold_expression I>2\s(I)
_cod_data_source_file su2289.cif
_cod_data_source_block I
_cod_database_code 2231317
_cod_database_fobs_code 2231317

loop_
_symmetry_equiv_pos_as_xyz
'x, y, z'
'-x, -y, -z'

loop_
_atom_site_type_symbol
_atom_site_label
_atom_site_fract_x
_atom_site_fract_y
_atom_site_fract_z
_atom_site_U_iso_or_equiv
_atom_site_adp_type
_atom_site_calc_flag
_atom_site_refinement_flags
_atom_site_occupancy
_atom_site_symmetry_multiplicity
Yb Yb1 0.29829(3) 0.41070(2) 0.243626(10) 0.01363(7) Uani d . 1 1
Co Co1 0.5000 0.0000 0.5000 0.01581(18) Uani d S 1 2
Co Co2 0.61668(8) 0.93516(6) 0.07597(3) 0.01372(13) Uani d . 1 1
C C1 0.4567(6) 0.1646(5) 0.3642(2) 0.0139(9) Uani d . 1 1
C C2 0.5695(6) 0.2898(5) 0.4232(2) 0.0144(9) Uani d . 1 1
C C3 0.7118(6) 0.3644(5) 0.5375(2) 0.0200(9) Uani d . 1 1
H H3 0.7531 0.3657 0.5890 0.024 Uiso calc R 1 1
C C4 0.6687(6) 0.4428(5) 0.4231(2) 0.0149(9) Uani d . 1 1
C C5 0.7011(6) 0.5510(5) 0.3626(2) 0.0183(9) Uani d . 1 1
C C6 0.3753(6) 0.2247(5) 0.0775(2) 0.0147(9) Uani d . 1 1
C C7 0.2950(6) 0.3342(5) 0.0250(2) 0.0131(8) Uani d . 1 1
C C8 0.1892(6) 0.3962(5) -0.0851(2) 0.0210(10) Uani d . 1 1
H H8 0.1429 0.3890 -0.1365 0.025 Uiso calc R 1 1
C C9 0.2778(6) 0.4982(5) 0.0341(2) 0.0142(9) Uani d . 1 1
C C10 0.3400(6) 0.6297(5) 0.0970(2) 0.0147(9) Uani d . 1 1
C C11 0.8955(6) 1.2012(5) 0.1572(2) 0.0155(9) Uani d . 1 1
C C12 0.8402(6) 1.1020(5) 0.2173(2) 0.0139(8) Uani d . 1 1
C C13 0.6907(6) 0.8844(5) 0.2507(2) 0.0222(10) Uani d . 1 1
H H13 0.6135 0.7851 0.2494 0.027 Uiso calc R 1 1
C C14 0.8922(6) 1.1069(5) 0.2941(2) 0.0132(8) Uani d . 1 1
C C15 1.0131(6) 1.2253(5) 0.3539(2) 0.0153(9) Uani d . 1 1
O O1 0.4104(4) 0.0283(3) 0.38480(16) 0.0192(6) Uani d . 1 1
O O2 0.4150(4) 0.1990(3) 0.29715(16) 0.0213(7) Uani d . 1 1
O O3 0.8522(4) 0.6467(4) 0.37243(18) 0.0270(7) Uani d . 1 1
O O4 0.5683(5) 0.5394(4) 0.30733(18) 0.0297(8) Uani d . 1 1
O O5 0.4029(5) 0.2590(3) 0.14763(16) 0.0240(7) Uani d . 1 1
O O6 0.4133(4) 0.0941(3) 0.04421(15) 0.0155(6) Uani d . 1 1
O O7 0.3723(4) 0.5930(3) 0.16348(16) 0.0205(7) Uani d . 1 1
O O8 0.3603(4) 0.7716(3) 0.07878(15) 0.0185(6) Uani d . 1 1
O O9 0.8149(4) 1.1523(3) 0.09059(15) 0.0190(6) Uani d . 1 1
O O10 1.0184(4) 1.3279(3) 0.17219(16) 0.0235(7) Uani d . 1 1
O O11 1.1107(4) 1.3474(3) 0.33394(16) 0.0205(7) Uani d . 1 1
O O12 1.0107(4) 1.2009(3) 0.42250(16) 0.0203(7) Uani d . 1 1
N N1 0.5995(5) 0.2438(4) 0.49534(19) 0.0155(7) Uani d . 1 1
N N2 0.7592(5) 0.4862(4) 0.4960(2) 0.0175(8) Uani d D 1 1
N N3 0.2427(5) 0.2739(4) -0.05004(19) 0.0180(8) Uani d . 1 1
N N4 0.2106(5) 0.5326(4) -0.0366(2) 0.0184(8) Uani d D 1 1
N N5 0.7125(5) 0.9638(4) 0.19128(19) 0.0168(8) Uani d . 1 1
N N6 0.7947(5) 0.9664(4) 0.3127(2) 0.0195(8) Uani d D 1 1
H H1 0.824(6) 0.579(3) 0.515(2) 0.029 Uiso d D 1 1
H H2 0.190(7) 0.628(3) -0.047(3) 0.029 Uiso d D 1 1
H H4 0.801(7) 0.937(5) 0.3580(15) 0.029 Uiso d D 1 1
O O1W 0.7736(4) -0.0471(4) 0.47573(18) 0.0246(7) Uani d D 1 1
H H1W 0.830(6) -0.099(5) 0.506(2) 0.037 Uiso d D 1 1
H H2W 0.842(6) 0.037(3) 0.475(3) 0.037 Uiso d D 1 1
O O2W 0.1488(5) 0.6362(4) 0.2758(2) 0.0290(8) Uani d D 1 1
H H3W 0.055(5) 0.640(5) 0.297(3) 0.044 Uiso d D 1 1
H H4W 0.181(7) 0.728(3) 0.266(3) 0.044 Uiso d D 1 1
O O3W 0.1955(5) 0.9104(4) 0.2090(2) 0.0338(8) Uani d D 1 1
H H5W 0.250(7) 0.888(6) 0.1694(19) 0.051 Uiso d D 1 1
H H6W 0.281(6) 0.978(6) 0.240(2) 0.051 Uiso d D 1 1

loop_
_atom_site_aniso_label
_atom_site_aniso_U_11
_atom_site_aniso_U_22
_atom_site_aniso_U_33
_atom_site_aniso_U_12
_atom_site_aniso_U_13
_atom_site_aniso_U_23
Yb1 0.01749(11) 0.01215(10) 0.00990(10) -0.00135(7) -0.00088(7) 0.00222(7)
Co1 0.0187(4) 0.0159(4) 0.0130(4) 0.0003(3) 0.0010(3) 0.0064(3)
Co2 0.0201(3) 0.0096(3) 0.0100(3) 0.0011(2) -0.0023(2) 0.0004(2)
C1 0.013(2) 0.015(2) 0.014(2) 0.0057(17) 0.0015(17) -0.0011(17)
C2 0.017(2) 0.014(2) 0.012(2) 0.0024(17) 0.0014(17) 0.0046(17)
C3 0.027(3) 0.020(2) 0.012(2) 0.0045(19) -0.0026(18) 0.0021(18)
C4 0.012(2) 0.017(2) 0.016(2) 0.0047(17) 0.0015(17) 0.0040(17)
C5 0.023(2) 0.013(2) 0.019(2) 0.0018(18) -0.0009(19) 0.0052(18)
C6 0.014(2) 0.017(2) 0.013(2) 0.0027(17) 0.0016(17) 0.0026(17)
C7 0.015(2) 0.013(2) 0.010(2) 0.0000(17) 0.0013(16) -0.0002(16)
C8 0.029(3) 0.023(2) 0.011(2) 0.007(2) -0.0036(18) 0.0017(18)
C9 0.018(2) 0.015(2) 0.009(2) 0.0014(17) -0.0010(17) 0.0022(16)
C10 0.014(2) 0.019(2) 0.013(2) 0.0029(17) 0.0020(16) 0.0061(17)
C11 0.017(2) 0.016(2) 0.014(2) 0.0041(18) -0.0013(17) 0.0034(17)
C12 0.014(2) 0.011(2) 0.016(2) 0.0025(16) -0.0012(17) 0.0008(17)
C13 0.025(3) 0.019(2) 0.019(2) -0.0059(19) -0.0009(19) 0.0025(19)
C14 0.014(2) 0.014(2) 0.012(2) 0.0029(17) -0.0001(16) 0.0033(17)
C15 0.015(2) 0.017(2) 0.015(2) 0.0079(18) 0.0012(17) 0.0022(18)
O1 0.0273(17) 0.0132(15) 0.0150(16) -0.0028(13) -0.0022(13) 0.0040(12)
O2 0.0328(18) 0.0164(15) 0.0131(16) 0.0015(13) -0.0028(13) 0.0036(12)
O3 0.0205(17) 0.0268(17) 0.0309(19) -0.0070(14) -0.0046(14) 0.0122(15)
O4 0.0334(19) 0.0232(17) 0.0273(18) -0.0096(15) -0.0108(15) 0.0125(15)
O5 0.042(2) 0.0211(16) 0.0106(16) 0.0132(15) 0.0020(14) 0.0009(13)
O6 0.0248(16) 0.0087(14) 0.0128(15) 0.0046(12) 0.0008(12) -0.0012(12)
O7 0.0355(19) 0.0133(14) 0.0113(15) -0.0018(13) 0.0013(13) 0.0026(12)
O8 0.0272(17) 0.0119(14) 0.0156(15) -0.0011(13) 0.0001(13) 0.0059(12)
O9 0.0251(17) 0.0167(15) 0.0115(15) -0.0068(13) -0.0031(13) 0.0029(12)
O10 0.0255(17) 0.0207(16) 0.0194(17) -0.0112(14) -0.0052(13) 0.0063(13)
O11 0.0247(17) 0.0195(16) 0.0146(16) -0.0056(13) 0.0011(13) 0.0006(13)
O12 0.0239(17) 0.0230(16) 0.0138(16) 0.0018(13) 0.0027(13) 0.0028(13)
N1 0.0207(19) 0.0152(18) 0.0110(18) 0.0034(15) 0.0008(14) 0.0039(14)
N2 0.021(2) 0.0134(18) 0.0153(19) -0.0031(15) -0.0032(15) 0.0006(15)
N3 0.023(2) 0.0166(18) 0.0128(18) 0.0017(15) -0.0025(15) -0.0007(15)
N4 0.027(2) 0.0142(18) 0.0155(19) 0.0071(16) 0.0000(16) 0.0045(15)
N5 0.023(2) 0.0114(17) 0.0144(18) -0.0020(15) -0.0007(15) 0.0023(14)
N6 0.028(2) 0.0189(19) 0.0108(19) -0.0012(16) -0.0019(16) 0.0080(16)
O1W 0.0204(18) 0.0289(18) 0.0264(18) 0.0038(14) 0.0031(14) 0.0127(15)
O2W 0.036(2) 0.0202(17) 0.035(2) 0.0044(16) 0.0169(16) 0.0079(15)
O3W 0.041(2) 0.0250(19) 0.035(2) 0.0032(16) 0.0108(17) -0.0038(16)

loop_
_atom_type_symbol
_atom_type_description
_atom_type_scat_dispersion_real
_atom_type_scat_dispersion_imag
_atom_type_scat_source
C C 0.0033 0.0016 'International Tables Vol C Tables 4.2.6.8 and 6.1.1.4'
H H 0.0000 0.0000 'International Tables Vol C Tables 4.2.6.8 and 6.1.1.4'
N N 0.0061 0.0033 'International Tables Vol C Tables 4.2.6.8 and 6.1.1.4'
O O 0.0106 0.0060 'International Tables Vol C Tables 4.2.6.8 and 6.1.1.4'
Co Co 0.3494 0.9721 'International Tables Vol C Tables 4.2.6.8 and 6.1.1.4'
Yb Yb -0.3850 5.5486 'International Tables Vol C Tables 4.2.6.8 and 6.1.1.4'

loop_
_geom_angle_atom_site_label_1
_geom_angle_atom_site_label_2
_geom_angle_atom_site_label_3
_geom_angle_site_symmetry_1
_geom_angle_site_symmetry_3
_geom_angle
O4 Yb1 O10 . 1_445 168.77(11)
O4 Yb1 O7 . . 80.61(11)
O10 Yb1 O7 1_445 . 89.98(10)
O4 Yb1 O11 . 1_445 104.42(11)
O10 Yb1 O11 1_445 1_445 79.80(11)
O7 Yb1 O11 . 1_445 144.82(11)
O4 Yb1 O5 . . 102.77(12)
O10 Yb1 O5 1_445 . 80.83(11)
O7 Yb1 O5 . . 76.85(10)
O11 Yb1 O5 1_445 . 133.18(10)
O4 Yb1 O2 . . 80.51(11)
O10 Yb1 O2 1_445 . 110.72(10)
O7 Yb1 O2 . . 140.86(11)
O11 Yb1 O2 1_445 . 73.46(11)
O5 Yb1 O2 . . 74.36(10)
O4 Yb1 O2W . . 88.67(13)
O10 Yb1 O2W 1_445 . 82.67(12)
O7 Yb1 O2W . . 72.93(11)
O11 Yb1 O2W 1_445 . 72.42(11)
O5 Yb1 O2W . . 145.39(11)
O2 Yb1 O2W . . 140.19(11)
N1 Co1 N1 2_656 . 180.0000(10)
N1 Co1 O1W 2_656 . 93.48(13)
N1 Co1 O1W . . 86.52(13)
N1 Co1 O1W 2_656 2_656 86.52(13)
N1 Co1 O1W . 2_656 93.48(13)
O1W Co1 O1W . 2_656 180.0000(10)
N1 Co1 O1 2_656 2_656 77.93(12)
N1 Co1 O1 . 2_656 102.07(12)
O1W Co1 O1 . 2_656 88.35(12)
O1W Co1 O1 2_656 2_656 91.65(12)
N1 Co1 O1 2_656 . 102.07(12)
N1 Co1 O1 . . 77.93(12)
O1W Co1 O1 . . 91.65(12)
O1W Co1 O1 2_656 . 88.35(12)
O1 Co1 O1 2_656 . 180.0
N5 Co2 O9 . . 77.03(12)
N5 Co2 O6 . 2_665 166.83(12)
O9 Co2 O6 . 2_665 95.87(10)
N5 Co2 O8 . . 97.27(12)
O9 Co2 O8 . . 160.59(11)
O6 Co2 O8 2_665 . 92.93(11)
N5 Co2 O6 . 1_565 113.16(12)
O9 Co2 O6 . 1_565 82.90(11)
O6 Co2 O6 2_665 1_565 76.37(11)
O8 Co2 O6 . 1_565 82.41(11)
N5 Co2 N3 . 2_665 95.60(13)
O9 Co2 N3 . 2_665 111.27(12)
O6 Co2 N3 2_665 2_665 76.47(11)
O8 Co2 N3 . 2_665 87.60(12)
O6 Co2 N3 1_565 2_665 150.46(12)
O1 C1 O2 . . 123.8(4)
O1 C1 C2 . . 116.2(3)
O2 C1 C2 . . 120.0(3)
C4 C2 N1 . . 108.8(4)
C4 C2 C1 . . 135.1(4)
N1 C2 C1 . . 115.9(3)
N1 C3 N2 . . 110.7(4)
N1 C3 H3 . . 124.6
N2 C3 H3 . . 124.6
N2 C4 C2 . . 105.4(4)
N2 C4 C5 . . 120.7(4)
C2 C4 C5 . . 133.8(4)
O3 C5 O4 . . 126.0(4)
O3 C5 C4 . . 116.9(4)
O4 C5 C4 . . 117.0(4)
O5 C6 O6 . . 123.4(4)
O5 C6 C7 . . 122.9(4)
O6 C6 C7 . . 113.7(3)
N3 C7 C9 . . 109.4(3)
N3 C7 C6 . . 117.8(3)
C9 C7 C6 . . 132.4(4)
N3 C8 N4 . . 110.9(4)
N3 C8 H8 . . 124.6
N4 C8 H8 . . 124.6
N4 C9 C7 . . 104.8(3)
N4 C9 C10 . . 120.7(3)
C7 C9 C10 . . 133.8(4)
O8 C10 O7 . . 124.9(4)
O8 C10 C9 . . 116.2(3)
O7 C10 C9 . . 118.9(3)
O9 C11 O10 . . 122.2(4)
O9 C11 C12 . . 116.5(4)
O10 C11 C12 . . 121.3(4)
C14 C12 N5 . . 109.5(3)
C14 C12 C11 . . 136.1(4)
N5 C12 C11 . . 114.2(3)
N5 C13 N6 . . 110.4(4)
N5 C13 H13 . . 124.8
N6 C13 H13 . . 124.8
N6 C14 C12 . . 104.4(3)
N6 C14 C15 . . 120.5(3)
C12 C14 C15 . . 135.1(4)
O11 C15 O12 . . 122.9(4)
O11 C15 C14 . . 118.5(4)
O12 C15 C14 . . 118.6(4)
C1 O1 Co1 . . 116.7(3)
C1 O2 Yb1 . . 135.6(3)
C5 O4 Yb1 . . 149.7(3)
C6 O5 Yb1 . . 141.9(3)
C6 O6 Co2 . 2_665 118.5(2)
C6 O6 Co2 . 1_545 131.8(3)
Co2 O6 Co2 2_665 1_545 103.63(11)
C10 O7 Yb1 . . 145.5(3)
C10 O8 Co2 . . 130.1(3)
C11 O9 Co2 . . 116.9(3)
C11 O10 Yb1 . 1_665 138.7(3)
C15 O11 Yb1 . 1_665 139.5(3)
C3 N1 C2 . . 106.8(3)
C3 N1 Co1 . . 138.9(3)
C2 N1 Co1 . . 113.1(3)
C3 N2 C4 . . 108.2(3)
C3 N2 H1 . . 124(3)
C4 N2 H1 . . 127(3)
C8 N3 C7 . . 106.1(3)
C8 N3 Co2 . 2_665 137.1(3)
C7 N3 Co2 . 2_665 109.9(3)
C8 N4 C9 . . 108.7(3)
C8 N4 H2 . . 127(3)
C9 N4 H2 . . 124(3)
C13 N5 C12 . . 106.3(3)
C13 N5 Co2 . . 138.5(3)
C12 N5 Co2 . . 115.2(3)
C13 N6 C14 . . 109.4(4)
C13 N6 H4 . . 126(3)
C14 N6 H4 . . 125(3)
Co1 O1W H1W . . 115(4)
Co1 O1W H2W . . 110(4)
H1W O1W H2W . . 107(3)
Yb1 O2W H3W . . 128(3)
Yb1 O2W H4W . . 126(3)
H3W O2W H4W . . 106(3)
H5W O3W H6W . . 106(3)

loop_
_geom_bond_atom_site_label_1
_geom_bond_atom_site_label_2
_geom_bond_site_symmetry_2
_geom_bond_distance
Yb1 O4 . 2.191(3)
Yb1 O10 1_445 2.209(3)
Yb1 O7 . 2.246(3)
Yb1 O11 1_445 2.266(3)
Yb1 O5 . 2.282(3)
Yb1 O2 . 2.285(3)
Yb1 O2W . 2.328(3)
Co1 N1 2_656 2.082(3)
Co1 N1 . 2.082(3)
Co1 O1W . 2.100(3)
Co1 O1W 2_656 2.100(3)
Co1 O1 2_656 2.125(3)
Co1 O1 . 2.125(3)
Co2 N5 . 2.072(3)
Co2 O9 . 2.120(3)
Co2 O6 2_665 2.120(3)
Co2 O8 . 2.132(3)
Co2 O6 1_565 2.136(3)
Co2 N3 2_665 2.152(3)
C1 O1 . 1.247(5)
C1 O2 . 1.268(5)
C1 C2 . 1.489(5)
C2 C4 . 1.378(6)
C2 N1 . 1.380(5)
C3 N1 . 1.312(5)
C3 N2 . 1.347(5)
C3 H3 . 0.9300
C4 N2 . 1.374(5)
C4 C5 . 1.496(5)
C5 O3 . 1.232(5)
C5 O4 . 1.264(5)
C6 O5 . 1.245(5)
C6 O6 . 1.265(5)
C6 C7 . 1.484(5)
C7 N3 . 1.376(5)
C7 C9 . 1.386(5)
C8 N3 . 1.320(5)
C8 N4 . 1.344(5)
C8 H8 . 0.9300
C9 N4 . 1.366(5)
C9 C10 . 1.479(6)
C10 O8 . 1.254(5)
C10 O7 . 1.257(5)
C11 O9 . 1.262(5)
C11 O10 . 1.265(5)
C11 C12 . 1.478(5)
C12 C14 . 1.374(5)
C12 N5 . 1.376(5)
C13 N5 . 1.320(5)
C13 N6 . 1.330(6)
C13 H13 . 0.9300
C14 N6 . 1.374(5)
C14 C15 . 1.487(6)
C15 O11 . 1.262(5)
C15 O12 . 1.264(5)
O6 Co2 2_665 2.120(3)
O6 Co2 1_545 2.136(3)
O10 Yb1 1_665 2.209(3)
O11 Yb1 1_665 2.266(3)
N2 H1 . 0.867(19)
N3 Co2 2_665 2.152(3)
N4 H2 . 0.863(19)
N6 H4 . 0.865(19)
O1W H1W . 0.82(4)
O1W H2W . 0.804(19)
O2W H3W . 0.80(4)
O2W H4W . 0.811(19)
O3W H5W . 0.86(4)
O3W H6W . 0.87(4)

loop_
_geom_hbond_atom_site_label_D
_geom_hbond_atom_site_label_H
_geom_hbond_atom_site_label_A
_geom_hbond_site_symmetry_A
_geom_hbond_distance_DH
_geom_hbond_distance_HA
_geom_hbond_distance_DA
_geom_hbond_angle_DHA
N2 H1 O12 2_776 0.87(3) 2.18(3) 3.036(4) 172(3)
O1W H1W O12 2_766 0.82(4) 1.93(4) 2.747(4) 173(4)
N4 H2 O9 2_675 0.86(3) 2.07(3) 2.909(4) 166(5)
O1W H2W O12 1_545 0.80(3) 2.07(4) 2.808(4) 153(5)
O2W H3W O3 1_455 0.80(4) 2.08(4) 2.870(5) 168(5)
N6 H4 O1W 1_565 0.87(3) 2.13(3) 2.948(5) 157(4)
N6 H4 O3 . 0.87(3) 2.53(4) 3.026(5) 117(3)
O2W H4W O3W . 0.81(3) 1.91(4) 2.686(5) 159(5)
O3W H5W O8 . 0.86(4) 2.09(4) 2.928(4) 165(5)
O3W H6W O2 1_565 0.87(4) 2.08(5) 2.904(4) 158(4)
C3 H3 O2W 2_666 0.93 2.43 3.365(5) 178
C13 H13 O4 . 0.93 2.39 3.198(5) 145
C13 H13 O7 . 0.93 2.46 3.232(5) 141
